data_4130278
loop_
_publ_author_name
'Licsandru, Erol'
'Kocsis, Istvan'
'Shen, Yue-Xiao'
'Murail, Samuel'
'Legrand, Yves-Marie'
'van der Lee, Arie'
'Tsai, Daniel'
'Baaden, Marc'
'Kumar, Manish'
'Barboiu, Mihail'

_publ_section_title
;
 Salt-Excluding Artificial Water Channels Exhibiting Enhanced Dipolar
 Water and Proton Translocation.
;
_journal_issue 16
_journal_name_full 'Journal of the American Chemical Society'
_journal_page_first 5403
_journal_page_last 5409
_journal_paper_doi 10.1021/jacs.6b01811
_journal_volume 138
_journal_year 2016
_chemical_formula_moiety 'C10 H18 N4 O'
_chemical_formula_sum 'C10 H18 N4 O'
_chemical_formula_weight 210.28
_space_group_IT_number 14
_space_group_name_Hall '-P 2ybc'
_space_group_name_H-M_alt 'P 1 21/c 1'
_symmetry_cell_setting monoclinic
_symmetry_space_group_name_Hall '-P 2ybc'
_symmetry_space_group_name_H-M 'P 1 21/c 1'
_atom_sites_solution_hydrogens difmap
_atom_sites_solution_primary other
_cell_angle_alpha 90
_cell_angle_beta 93.730(6)
_cell_angle_gamma 90
_cell_formula_units_Z 4
_cell_length_a 11.2054(8)
_cell_length_b 5.6226(7)
_cell_length_c 17.6834(14)
_cell_measurement_reflns_used 1458
_cell_measurement_temperature 175
_cell_measurement_theta_max 29.1080
_cell_measurement_theta_min 2.3690
_cell_volume 1111.76(18)
_computing_cell_refinement
;
CrysAlisPro, Agilent Technologies,
Version 1.171.36.28 (release 01-02-2013 CrysAlis171 .NET)
(compiled Feb  1 2013,16:14:44)
;
_computing_data_collection
;
CrysAlisPro, Agilent Technologies,
Version 1.171.36.28 (release 01-02-2013 CrysAlis171 .NET)
(compiled Feb  1 2013,16:14:44)
;
_computing_data_reduction
;
CrysAlisPro, Agilent Technologies,
Version 1.171.36.28 (release 01-02-2013 CrysAlis171 .NET)
(compiled Feb  1 2013,16:14:44)
;
_computing_molecular_graphics 'CAMERON (Watkin et al., 1996)'
_computing_publication_material 'CRYSTALS (Betteridge et al., 2003)'
_computing_structure_refinement 'CRYSTALS (Betteridge et al., 2003)'
_computing_structure_solution 'Superflip (Palatinus & Chapuis, 2007)'
_diffrn_ambient_temperature 175
_diffrn_detector_area_resol_mean 16.0143
_diffrn_measured_fraction_theta_full 0.947
_diffrn_measured_fraction_theta_max 0.852
_diffrn_measurement_details
;
#__ type_ start__ end____ width___ exp.time_
  1 omega  -17.00   56.00   1.0000   25.1100
omega____ theta____ kappa____ phi______ frames
    -       18.0012 -100.0000  -60.0000 73

#__ type_ start__ end____ width___ exp.time_
  2 omega  -15.00   24.00   1.0000   25.1100
omega____ theta____ kappa____ phi______ frames
    -      -18.8606 -100.0000    0.0000 39

#__ type_ start__ end____ width___ exp.time_
  3 omega  -83.00   13.00   1.0000   25.1100
omega____ theta____ kappa____ phi______ frames
    -      -18.8606  -19.0000   30.0000 96

#__ type_ start__ end____ width___ exp.time_
  4 omega  -29.00    1.00   1.0000   25.1100
omega____ theta____ kappa____ phi______ frames
    -      -18.8606   57.0000  -90.0000 30

;
_diffrn_measurement_device Area
_diffrn_measurement_device_type 'Xcalibur, Sapphire3, Gemini'
_diffrn_measurement_method '\w scans'
_diffrn_orient_matrix_UB_11 -0.0404576000
_diffrn_orient_matrix_UB_12 0.0971492000
_diffrn_orient_matrix_UB_13 -0.0032179000
_diffrn_orient_matrix_UB_21 -0.0489385000
_diffrn_orient_matrix_UB_22 -0.0801660000
_diffrn_orient_matrix_UB_23 -0.0006568000
_diffrn_orient_matrix_UB_31 0.0000144000
_diffrn_orient_matrix_UB_32 0.0064786000
_diffrn_orient_matrix_UB_33 0.0400638000
_diffrn_radiation_monochromator graphite
_diffrn_radiation_source 'Enhance (Mo) X-ray Source'
_diffrn_radiation_type 'Mo K\a'
_diffrn_radiation_wavelength 0.71073
_diffrn_reflns_av_R_equivalents 0.030
_diffrn_reflns_av_sigmaI/netI 0.0445
_diffrn_reflns_limit_h_max 15
_diffrn_reflns_limit_h_min -7
_diffrn_reflns_limit_k_max 7
_diffrn_reflns_limit_k_min -4
_diffrn_reflns_limit_l_max 22
_diffrn_reflns_limit_l_min -23
_diffrn_reflns_number 4784
_diffrn_reflns_theta_full 25.009
_diffrn_reflns_theta_max 29.080
_diffrn_reflns_theta_min 1.821
_exptl_absorpt_coefficient_mu 0.085
_exptl_absorpt_correction_T_max 1.00000
_exptl_absorpt_correction_T_min 0.57225
_exptl_absorpt_correction_type multi-scan
_exptl_absorpt_process_details
;
CrysAlisPro, Agilent Technologies,
Version 1.171.36.28 (release 01-02-2013 CrysAlis171 .NET)
(compiled Feb  1 2013,16:14:44)
Empirical absorption correction using spherical harmonics,
 implemented in SCALE3 ABSPACK scaling algorithm.
;
_exptl_crystal_colour colourless
_exptl_crystal_density_diffrn 1.256
_exptl_crystal_density_method 'not measured'
_exptl_crystal_description plate
_exptl_crystal_F_000 456
_exptl_crystal_size_max 0.400
_exptl_crystal_size_mid 0.350
_exptl_crystal_size_min 0.120
_refine_diff_density_max 0.40
_refine_diff_density_min -0.35
_refine_ls_extinction_method None
_refine_ls_goodness_of_fit_ref 0.9704
_refine_ls_hydrogen_treatment noref
_refine_ls_matrix_type full
_refine_ls_number_parameters 136
_refine_ls_number_reflns 2165
_refine_ls_number_restraints 0
_refine_ls_R_factor_all 0.0889
_refine_ls_R_factor_gt 0.0770
_refine_ls_shift/su_max 0.0004939
_refine_ls_shift/su_mean 0.0000904
_refine_ls_structure_factor_coef F
_refine_ls_weighting_details
;
 Method, part 1, Chebychev polynomial, (Watkin, 1994, Prince, 1982) 
 [weight] = 1.0/[A~0~*T~0~(x)+A~1~*T~1~(x) ... +A~n-1~]*T~n-1~(x)] 
 where A~i~ are the Chebychev coefficients listed below and x= Fcalc/Fmax 
 Method = Robust Weighting (Prince, 1982) 
 W = [weight] * [1-(deltaF/6*sigmaF)^2^]^2^ 
 A~i~ are: 
 18.2 12.4 15.0 5.53 
;
_refine_ls_weighting_scheme calc
_refine_ls_wR_factor_all 0.0831
_refine_ls_wR_factor_gt 0.0786
_refine_ls_wR_factor_ref 0.0786
_reflns_limit_h_max 15
_reflns_limit_h_min -14
_reflns_limit_k_max 7
_reflns_limit_k_min 0
_reflns_limit_l_max 23
_reflns_limit_l_min 0
_reflns_number_gt 2165
_reflns_number_total 2548
_reflns_threshold_expression I>2.0\s(I)
_oxford_diffrn_Wilson_B_factor 0.00
_oxford_diffrn_Wilson_scale 0.00
_oxford_refine_ls_r_factor_ref 0.0770
_oxford_refine_ls_scale 6.12(2)
_oxford_reflns_number_all 2548
_oxford_reflns_threshold_expression_ref I>2.0\s(I)
_cod_data_source_file ja6b01811_si_002.cif
_cod_data_source_block 1
_cod_depositor_comments
;
The following automatic conversions were performed:

data item '_atom_sites_solution_primary' value 'Other' was changed to
'other' in accordance with the
/home/saulius/struct/COD-crude-data/automatic-downloads/DataCite-retrospective/ACS/depositions/lib/dictionaries/cif_core.dic
dictionary named 'cif_core.dic' version 2.4.2 last updated on
2011-04-26.

Automatic conversion script
Id: cif_fix_values 6909 2019-04-08 15:41:33Z antanas 
;
_cod_original_sg_symbol_H-M 'P 21/c '
_cod_database_code 4130278
_cell_oxdiff_length_a 11.1935(10)
_cell_oxdiff_length_b 5.6240(5)
_cell_oxdiff_length_c 17.6811(9)
_cell_oxdiff_angle_alpha 89.999(6)
_cell_oxdiff_angle_beta 93.659(6)
_cell_oxdiff_angle_gamma 89.949(8)
_cell_oxdiff_volume 1110.79(16)
_montpellier_reflns_maxres 0.73
_montpellier_reflns_completeness_maxres 85.40
_montpellier_reflns_redundancy_maxres 1.87

loop_
_symmetry_equiv_pos_as_xyz
x,y,z
-x,-y,-z
x,-y+1/2,z+1/2
-x,y+1/2,-z+1/2

loop_
_atom_site_label
_atom_site_type_symbol
_atom_site_fract_x
_atom_site_fract_y
_atom_site_fract_z
_atom_site_U_iso_or_equiv
_atom_site_occupancy
_atom_site_adp_type
C1 C 0.23222(17) 0.0939(4) 0.53252(10) 0.0233 1.0000 Uani
N2 N 0.15964(15) 0.2846(3) 0.52461(9) 0.0275 1.0000 Uani
C3 C 0.09366(17) 0.3760(4) 0.58659(11) 0.0252 1.0000 Uani
C4 C -0.02258(17) 0.2409(4) 0.59747(10) 0.0252 1.0000 Uani
C5 C -0.09341(16) 0.3555(4) 0.65630(10) 0.0225 1.0000 Uani
N6 N -0.15256(16) 0.5685(3) 0.64208(9) 0.0274 1.0000 Uani
C7 C -0.20068(18) 0.6232(4) 0.70664(11) 0.0285 1.0000 Uani
N8 N -0.17548(16) 0.4585(3) 0.76079(9) 0.0271 1.0000 Uani
C9 C -0.10709(17) 0.2877(4) 0.72972(10) 0.0256 1.0000 Uani
O10 O 0.24888(14) -0.0199(3) 0.59259(8) 0.0320 1.0000 Uani
N11 N 0.28836(16) 0.0342(3) 0.46953(9) 0.0266 1.0000 Uani
C12 C 0.36169(17) -0.1768(4) 0.46678(10) 0.0246 1.0000 Uani
C13 C 0.41930(17) -0.1975(4) 0.39138(10) 0.0258 1.0000 Uani
C14 C 0.4987(2) -0.4171(4) 0.39003(12) 0.0300 1.0000 Uani
C15 C 0.5631(2) -0.4428(5) 0.31749(15) 0.0458 1.0000 Uani
H1 H 0.1531 0.3781 0.6348 0.0500 1.0000 Uiso
H2 H 0.4233 -0.1881 0.5075 0.0500 1.0000 Uiso
H3 H 0.4428 -0.5631 0.3977 0.0500 1.0000 Uiso
H4 H 0.2639 0.1037 0.4280 0.0500 1.0000 Uiso
H6 H 0.1433 0.3775 0.4777 0.0500 1.0000 Uiso
H7 H -0.0661 0.1431 0.7530 0.0500 1.0000 Uiso
H8 H 0.5517 -0.4231 0.4436 0.0500 1.0000 Uiso
H9 H 0.0703 0.5494 0.5793 0.0500 1.0000 Uiso
H10 H -0.2503 0.7713 0.7161 0.0500 1.0000 Uiso
H11 H 0.3181 -0.3000 0.4782 0.0500 1.0000 Uiso
H12 H 0.3608 -0.2113 0.3520 0.0500 1.0000 Uiso
H13 H 0.5031 -0.4300 0.2716 0.0500 1.0000 Uiso
H14 H 0.4733 -0.0481 0.3832 0.0500 1.0000 Uiso
H15 H 0.0003 0.0644 0.6102 0.0500 1.0000 Uiso
H16 H -0.2097 0.4356 0.8043 0.0500 1.0000 Uiso
H17 H -0.0653 0.2563 0.5504 0.0500 1.0000 Uiso
H18 H 0.6008 -0.2550 0.2991 0.0500 1.0000 Uiso
H1 H 0.6119 -0.5731 0.3023 0.0500 1.0000 Uiso

loop_
_atom_site_aniso_label
_atom_site_aniso_U_11
_atom_site_aniso_U_22
_atom_site_aniso_U_33
_atom_site_aniso_U_23
_atom_site_aniso_U_13
_atom_site_aniso_U_12
C1 0.0264(9) 0.0285(9) 0.0156(8) -0.0007(7) 0.0053(7) -0.0035(8)
N2 0.0339(9) 0.0309(9) 0.0189(8) 0.0031(6) 0.0099(6) 0.0056(7)
C3 0.0289(9) 0.0274(9) 0.0200(9) -0.0024(7) 0.0069(7) 0.0028(8)
C4 0.0288(9) 0.0287(9) 0.0185(8) -0.0023(7) 0.0047(7) 0.0025(8)
C5 0.0224(8) 0.0283(9) 0.0170(8) 0.0001(7) 0.0027(6) -0.0002(7)
N6 0.0339(9) 0.0323(9) 0.0167(7) -0.0002(6) 0.0063(6) 0.0044(7)
C7 0.0329(10) 0.0323(10) 0.0209(9) -0.0024(8) 0.0064(7) 0.0052(9)
N8 0.0320(9) 0.0349(9) 0.0150(7) -0.0011(6) 0.0060(6) -0.0018(7)
C9 0.0265(9) 0.0316(10) 0.0188(8) 0.0029(7) 0.0034(6) 0.0005(8)
O10 0.0425(8) 0.0386(8) 0.0157(6) 0.0048(6) 0.0091(6) 0.0091(7)
N11 0.0345(9) 0.0312(9) 0.0149(7) 0.0030(6) 0.0074(6) 0.0070(7)
C12 0.0302(9) 0.0271(9) 0.0170(8) 0.0009(7) 0.0053(7) 0.0012(8)
C13 0.0306(9) 0.0302(10) 0.0173(8) -0.0015(7) 0.0069(7) 0.0021(8)
C14 0.0333(10) 0.0285(10) 0.0289(10) 0.0001(8) 0.0084(8) 0.0041(8)
C15 0.0498(14) 0.0515(15) 0.0383(13) -0.0105(11) 0.0194(11) 0.0131(12)

loop_
_atom_type_symbol
_atom_type_scat_dispersion_real
_atom_type_scat_dispersion_imag
_atom_type_scat_Cromer_Mann_a1
_atom_type_scat_Cromer_Mann_b1
_atom_type_scat_Cromer_Mann_a2
_atom_type_scat_Cromer_Mann_b2
_atom_type_scat_Cromer_Mann_a3
_atom_type_scat_Cromer_Mann_b3
_atom_type_scat_Cromer_Mann_a4
_atom_type_scat_Cromer_Mann_b4
_atom_type_scat_Cromer_Mann_c
_atom_type_scat_source
C 0.0033 0.0016 2.3100 20.8439 1.0200 10.2075 1.5886 0.5687 0.8650 51.6512 0.2156 'International Tables Vol C 4.2.6.8 and 6.1.1.4'
H 0.0000 0.0000 0.4930 10.5109 0.3229 26.1257 0.1402 3.1424 0.0408 57.7998 0.0030 'International Tables Vol C 4.2.6.8 and 6.1.1.4'
N 0.0061 0.0033 12.2126 0.0057 3.1322 9.8933 2.0125 28.9975 1.1663 0.5826 -11.5290 'International Tables Vol C 4.2.6.8 and 6.1.1.4'
O 0.0106 0.0060 3.0485 13.2771 2.2868 5.7011 1.5463 0.3239 0.8670 32.9089 0.2508 'International Tables Vol C 4.2.6.8 and 6.1.1.4'

loop_
_montpellier_diffrn_reflns_class_number
_montpellier_diffrn_reflns_class_d_res_high
_montpellier_diffrn_reflns_class_d_res_low
_montpellier_diffrn_reflns_class_redundancy
_montpellier_diffrn_reflns_class_av_i/ui
_diffrn_reflns_class_av_R_eq
_montpellier_diffrn_reflns_class_completeness_shell
_montpellier_diffrn_reflns_class_cumul_completeness
0 100.0 1.73 2.6 41.83 0.021 99.6 99.64
1 1.73 1.35 2.4 22.70 0.032 100.0 99.82
2 1.35 1.17 2.2 16.76 0.035 99.6 99.76
3 1.17 1.06 2.1 13.70 0.038 99.6 99.73
4 1.06 0.98 1.8 10.28 0.059 100.0 99.79
5 0.98 0.92 1.7 8.06 0.066 100.0 99.82
6 0.92 0.87 1.6 6.76 0.076 100.0 99.85
7 0.87 0.83 1.6 5.01 0.112 100.0 99.87
8 0.83 0.80 1.5 4.78 0.096 99.3 99.80
9 0.80 0.73 1.3 3.40 0.159 37.7 85.40

loop_
_geom_angle_atom_site_label_1
_geom_angle_atom_site_label_2
_geom_angle_atom_site_label_3
_geom_angle
_geom_angle_publ_flag
N2 C1 O10 123.65(17) yes
N2 C1 N11 114.88(17) yes
O10 C1 N11 121.46(19) yes
C1 N2 C3 122.40(16) yes
C1 N2 H6 125.8 no
C3 N2 H6 111.8 no
N2 C3 C4 113.43(16) yes
N2 C3 H1 106.9 no
C4 C3 H1 113.8 no
N2 C3 H9 112.5 no
C4 C3 H9 106.1 no
H1 C3 H9 103.8 no
C3 C4 C5 111.61(16) yes
C3 C4 H15 107.4 no
C5 C4 H15 113.2 no
C3 C4 H17 103.4 no
C5 C4 H17 108.4 no
H15 C4 H17 112.4 no
C4 C5 N6 121.08(16) yes
C4 C5 C9 129.49(18) yes
N6 C5 C9 109.34(16) yes
C5 N6 C7 105.07(16) yes
N6 C7 N8 111.91(18) yes
N6 C7 H10 125.7 no
N8 C7 H10 122.3 no
C7 N8 C9 107.11(16) yes
C7 N8 H16 129.1 no
C9 N8 H16 122.0 no
C5 C9 N8 106.56(17) yes
C5 C9 H7 122.4 no
N8 C9 H7 130.9 no
C1 N11 C12 121.72(16) yes
C1 N11 H4 116.6 no
C12 N11 H4 119.6 no
N11 C12 C13 111.49(16) yes
N11 C12 H2 114.1 no
C13 C12 H2 108.9 no
N11 C12 H11 108.2 no
C13 C12 H11 114.5 no
H2 C12 H11 99.1 no
C12 C13 C14 110.92(16) yes
C12 C13 H12 110.2 no
C14 C13 H12 107.8 no
C12 C13 H14 109.9 no
C14 C13 H14 107.7 no
H12 C13 H14 110.4 no
C13 C14 C15 113.62(18) yes
C13 C14 H3 106.2 no
C15 C14 H3 110.8 no
C13 C14 H8 107.4 no
C15 C14 H8 118.1 no
H3 C14 H8 99.2 no
C14 C15 H13 109.8 no
C14 C15 H18 110.0 no
H13 C15 H18 87.0 no
C14 C15 H1 128.1 no
H13 C15 H1 100.9 no
H18 C15 H1 112.4 no

loop_
_geom_bond_atom_site_label_1
_geom_bond_atom_site_label_2
_geom_bond_distance
_geom_bond_publ_flag
C1 N2 1.347(3) yes
C1 O10 1.244(2) yes
C1 N11 1.357(2) yes
N2 C3 1.455(2) yes
N2 H6 0.988 no
C3 C4 1.531(3) yes
C3 H1 1.047 no
C3 H9 1.015 no
C4 C5 1.495(3) yes
C4 H15 1.046 no
C4 H17 0.937 no
C5 N6 1.384(3) yes
C5 C9 1.371(3) yes
N6 C7 1.330(2) yes
C7 N8 1.348(3) yes
C7 H10 1.021 no
N8 C9 1.366(3) yes
N8 H16 0.891 no
C9 H7 1.008 no
N11 C12 1.446(3) yes
N11 H4 0.861 no
C12 C13 1.523(2) yes
C12 H2 0.967 no
C12 H11 0.879 no
C13 C14 1.523(3) yes
C13 H12 0.928 no
C13 H14 1.051 no
C14 C15 1.519(3) yes
C14 H3 1.047 no
C14 H8 1.085 no
C15 H13 1.022 no
C15 H18 1.191 no
C15 H1 0.963 no

loop_
_geom_hbond_atom_site_label_D
_geom_hbond_atom_site_label_H
_geom_hbond_atom_site_label_A
_geom_hbond_site_symmetry_A
_geom_hbond_angle_DHA
_geom_hbond_distance_DH
_geom_hbond_distance_HA
_geom_hbond_distance_DA
_geom_hbond_publ_flag
N11 H4 N6 2_566 151.21(12) 0.861 2.507 3.288(3) yes
N2 H6 N6 2_566 152.24(11) 0.988 2.148 3.057(3) yes
N8 H16 O10 4_556 159.92(12) 0.891 1.919 2.773(3) yes
